data_4105648
loop_
_publ_author_name
'Maxim Avdeev'
'Gordon J. Thorogood'
'Melody L. Carter'
'Brendan J. Kennedy'
'Jimmy Ting'
'David J. Singh'
'Kia S. Wallwork'

_publ_section_title
;
 Antiferromagnetism in a Technetium Oxide. Structure of CaTcO3
;
_journal_name_full 'Journal of the American Chemical Society'
_journal_page_first 1654
_journal_page_last 1657
_journal_paper_doi 10.1021/ja109431t
_journal_volume 133
_journal_year 2011
_chemical_formula_structural CaTcO3
_chemical_formula_sum 'Ca O3 Tc'
_chemical_formula_weight 186.98
_chemical_name_common 'Calcium Technitium Oxide'
_space_group_IT_number 62
_symmetry_cell_setting orthorhombic
_symmetry_space_group_name_Hall '-P 2ac 2n'
_symmetry_space_group_name_H-M 'P n m a'
_cell_angle_alpha 90.00000
_cell_angle_beta 90.00000
_cell_angle_gamma 90.00000
_cell_formula_units_Z 4
_cell_length_a 5.5373(1)
_cell_length_b 7.7118(2)
_cell_length_c 5.4004(1)
_cell_measurement_temperature 4
_cell_volume 230.611(8)
_computing_structure_refinement FULLPROF
_diffrn_ambient_temperature 4
_diffrn_detector 128x3He
_diffrn_detector_type step
_diffrn_radiation_probe neutron
_diffrn_radiation_type neutron
_diffrn_radiation_wavelength 1.885
_diffrn_source 'nuclear reactor'
_diffrn_source_type Echidna
_pd_char_colour black
_pd_instr_location
;
OPAL
;
_pd_meas_2theta_range_inc 0.050000
_pd_meas_2theta_range_max 163.95000
_pd_meas_2theta_range_min 3.05000
_pd_meas_number_of_points 3219
_pd_meas_scan_method fixed
_pd_proc_2theta_range_inc 0.050000
_pd_proc_2theta_range_max 163.8396
_pd_proc_2theta_range_min 2.6396
_pd_proc_ls_prof_R_factor 5.9668
_pd_proc_ls_prof_wR_expected 1.6038
_pd_proc_ls_prof_wR_factor 7.7897
_pd_proc_wavelength 1.885
_pd_spec_mounting
;
Vanadium can
;
_pd_spec_mount_mode transmission
_pd_spec_shape cylinder
_refine_ls_goodness_of_fit_all 4.8
_refine_ls_number_parameters 22
_refine_ls_number_reflns 151
_refine_ls_number_restraints 0
_refine_ls_R_I_factor 12.48
_cod_data_source_file ja109431t_si_003.cif
_cod_data_source_block CaTcO3
_cod_original_cell_volume 230.61(1)
_cod_database_code 4105648

loop_
_symmetry_equiv_pos_as_xyz
x,y,z
x+1/2,-y+1/2,-z+1/2
-x,y+1/2,-z
-x+1/2,-y,z+1/2
-x,-y,-z
-x+1/2,y+1/2,z+1/2
x,-y+1/2,z
x+1/2,y,-z+1/2

loop_
_atom_site_label
_atom_site_fract_x
_atom_site_fract_y
_atom_site_fract_z
_atom_site_B_iso_or_equiv
_atom_site_occupancy
_atom_site_adp_type
_atom_site_type_symbol
Ca -0.0470(7) 0.25000 0.4895(9) 0.10000 1.00000 Biso CA
Tc 0.00000 0.00000 0.00000 0.10000 1.00000 Biso TC
O1 0.5230(6) 0.25000 0.5863(6) 0.10000 1.00000 Biso O
O2 0.203982(1) 0.0446(3) 0.2953(4) 0.10000 1.00000 Biso O

loop_
_atom_type_symbol
_atom_type_scat_length_neutron
_atom_type_scat_source
Ca 0.47000 V.F._Sears_Neutron_News_3_26_(1992)
Tc 0.60000 V.F._Sears_Neutron_News_3_26_(1992)
O 0.58030 V.F._Sears_Neutron_News_3_26_(1992)

loop_
_geom_angle_atom_site_label_1
_geom_angle_atom_site_label_2
_geom_angle_atom_site_label_3
_geom_angle
_geom_angle_publ_flag
O1 Tc O1 180.00(0) no

loop_
_geom_bond_atom_site_label_1
_geom_bond_atom_site_label_2
_geom_bond_distance
_geom_bond_publ_flag
Tc O2 1.984(2) no
